data_7037077
loop_
_publ_author_name
'Walker, Tia L.'
'Mula, Sam'
'Malasi, Wilhelm'
'Engle, James T.'
'Ziegler, Christopher J.'
'van der Est, Art'
'Modarelli, Jody'
'Taschner, Michael J.'

_publ_section_title
;
 Blue copper protein analogue: synthesis and characterization of copper
 complexes of the N2S2 macrocycle 1,8-dithia-4,11-diazacyclotetradecane.
;
_journal_issue 46
_journal_name_full 'Dalton transactions (Cambridge, England : 2003)'
_journal_page_first 20200
_journal_page_last 20206
_journal_paper_doi 10.1039/c5dt03389f
_journal_volume 44
_journal_year 2015
_chemical_formula_sum 'C10 H22 Cu F6 N2 P S2'
_chemical_formula_weight 442.93
_chemical_name_systematic '[(Cu+(14aneNSNS)] PF6 -'
_space_group_IT_number 14
_symmetry_cell_setting monoclinic
_symmetry_space_group_name_Hall '-P 2yn'
_symmetry_space_group_name_H-M 'P 1 21/n 1'
_atom_sites_solution_hydrogens geom
_atom_sites_solution_primary direct
_atom_sites_solution_secondary difmap
_audit_creation_method SHELXL-97
_audit_update_record
;
2015-09-29 deposited with the CCDC.
2015-10-27 downloaded from the CCDC.
;
_cell_angle_alpha 90.00
_cell_angle_beta 96.454(4)
_cell_angle_gamma 90.00
_cell_formula_units_Z 8
_cell_length_a 9.264(3)
_cell_length_b 14.163(4)
_cell_length_c 25.885(8)
_cell_measurement_reflns_used 6232
_cell_measurement_temperature 100(2)
_cell_measurement_theta_max 24.69
_cell_measurement_theta_min 2.26
_cell_volume 3374.7(18)
_computing_cell_refinement 'Bruker SAINT'
_computing_data_collection 'Bruker APEX2'
_computing_data_reduction 'Bruker SAINT'
_computing_molecular_graphics 'Bruker SHELXTL'
_computing_publication_material 'Bruker SHELXTL'
_computing_structure_refinement 'SHELXL-97 (Sheldrick, 2008)'
_computing_structure_solution 'SHELXS-97 (Sheldrick, 2008)'
_diffrn_ambient_temperature 100(2)
_diffrn_measured_fraction_theta_full 0.997
_diffrn_measured_fraction_theta_max 0.997
_diffrn_measurement_device_type 'Bruker APEX-II CCD'
_diffrn_measurement_method '\f and \w scans'
_diffrn_radiation_monochromator graphite
_diffrn_radiation_source 'fine-focus sealed tube'
_diffrn_radiation_type MoK\a
_diffrn_radiation_wavelength 0.71073
_diffrn_reflns_av_R_equivalents 0.0534
_diffrn_reflns_av_unetI/netI 0.0468
_diffrn_reflns_limit_h_max 11
_diffrn_reflns_limit_h_min -11
_diffrn_reflns_limit_k_max 16
_diffrn_reflns_limit_k_min -16
_diffrn_reflns_limit_l_max 30
_diffrn_reflns_limit_l_min -30
_diffrn_reflns_number 23768
_diffrn_reflns_theta_full 25.01
_diffrn_reflns_theta_max 25.01
_diffrn_reflns_theta_min 1.58
_exptl_absorpt_coefficient_mu 1.690
_exptl_absorpt_correction_T_max 0.7737
_exptl_absorpt_correction_T_min 0.6310
_exptl_absorpt_correction_type multi-scan
_exptl_absorpt_process_details 'SADABS; Sheldrick, 2004 [Sheldrick, G. M. (2004)]'
_exptl_crystal_colour colorless
_exptl_crystal_density_diffrn 1.744
_exptl_crystal_density_meas ?
_exptl_crystal_density_method 'not measured'
_exptl_crystal_description block
_exptl_crystal_F_000 1808
_exptl_crystal_size_max 0.30
_exptl_crystal_size_mid 0.20
_exptl_crystal_size_min 0.16
_refine_diff_density_max 1.210
_refine_diff_density_min -0.796
_refine_diff_density_rms 0.133
_refine_ls_extinction_method none
_refine_ls_goodness_of_fit_ref 1.023
_refine_ls_hydrogen_treatment constr
_refine_ls_matrix_type full
_refine_ls_number_parameters 397
_refine_ls_number_reflns 5921
_refine_ls_number_restraints 0
_refine_ls_restrained_S_all 1.023
_refine_ls_R_factor_all 0.0909
_refine_ls_R_factor_gt 0.0780
_refine_ls_shift/su_max 0.001
_refine_ls_shift/su_mean 0.000
_refine_ls_structure_factor_coef Fsqd
_refine_ls_weighting_details 'calc w=1/[\s^2^(Fo^2^)+(0.1083P)^2^+17.7142P] where P=(Fo^2^+2Fc^2^)/3'
_refine_ls_weighting_scheme calc
_refine_ls_wR_factor_gt 0.1989
_refine_ls_wR_factor_ref 0.2117
_reflns_number_gt 4862
_reflns_number_total 5921
_reflns_threshold_expression >2sigma(I)
_cod_data_source_file c5dt03389f2.cif
_cod_data_source_block p21n_new
_cod_depositor_comments
;
The following automatic conversions were performed:

'_symmetry_cell_setting' value 'Monoclinic' changed to 'monoclinic'
according to
/usr/data/users/saulius/crontab/automatic-downloads/rss-feeds/RSC/lib/dictionaries/cif_core.dic
dictionary named 'cif_core.dic' version 2.4.2 from 2011-04-26.

'_exptl_crystal_density_meas' value 'not measured' was changed to '?'
- the value is perceived as not measured.

Automatic conversion script
Id: cif_fix_values 3271 2015-04-21 07:52:19Z andrius 

 Adding full bibliography for 7037077--7037078.cif.
;
_cod_original_cell_volume 3374.7(17)
_cod_original_sg_symbol_H-M P2(1)/n
_cod_database_code 7037077

loop_
_symmetry_equiv_pos_as_xyz
'x, y, z'
'-x+1/2, y+1/2, -z+1/2'
'-x, -y, -z'
'x-1/2, -y-1/2, z-1/2'

loop_
_atom_site_label
_atom_site_type_symbol
_atom_site_fract_x
_atom_site_fract_y
_atom_site_fract_z
_atom_site_U_iso_or_equiv
_atom_site_adp_type
_atom_site_occupancy
_atom_site_symmetry_multiplicity
_atom_site_calc_flag
_atom_site_refinement_flags
C1 C 0.5383(13) 0.7316(10) 0.0158(4) 0.100(4) Uani 1 1 d .
H1A H 0.5854 0.7750 -0.0072 0.120 Uiso 1 1 calc R
H1B H 0.6157 0.6912 0.0336 0.120 Uiso 1 1 calc R
C2 C 0.4430(11) 0.6725(11) -0.0164(4) 0.102(4) Uani 1 1 d .
H2A H 0.4998 0.6447 -0.0428 0.122 Uiso 1 1 calc R
H2B H 0.3683 0.7137 -0.0352 0.122 Uiso 1 1 calc R
C3 C 0.3652(12) 0.5935(9) 0.0068(4) 0.084(3) Uani 1 1 d .
H3A H 0.3461 0.5429 -0.0195 0.100 Uiso 1 1 calc R
H3B H 0.4291 0.5669 0.0365 0.100 Uiso 1 1 calc R
C4 C 0.1618(12) 0.5361(7) 0.0515(4) 0.081(3) Uani 1 1 d .
H4A H 0.1203 0.4900 0.0252 0.097 Uiso 1 1 calc R
H4B H 0.2358 0.5034 0.0757 0.097 Uiso 1 1 calc R
C5 C 0.0414(12) 0.5753(8) 0.0816(5) 0.092(4) Uani 1 1 d .
H5A H 0.0008 0.5233 0.1010 0.110 Uiso 1 1 calc R
H5B H -0.0378 0.6008 0.0566 0.110 Uiso 1 1 calc R
C6 C -0.0584(11) 0.7431(9) 0.1220(5) 0.089(3) Uani 1 1 d .
H6A H -0.1447 0.7019 0.1220 0.107 Uiso 1 1 calc R
H6B H -0.0526 0.7822 0.1539 0.107 Uiso 1 1 calc R
C7 C -0.0815(13) 0.8056(8) 0.0774(4) 0.079(3) Uani 1 1 d .
H7A H -0.1821 0.8298 0.0761 0.095 Uiso 1 1 calc R
H7B H -0.0777 0.7661 0.0460 0.095 Uiso 1 1 calc R
C8 C 0.0149(12) 0.8892(9) 0.0718(4) 0.095(4) Uani 1 1 d .
H8A H -0.0399 0.9398 0.0518 0.114 Uiso 1 1 calc R
H8B H 0.0512 0.9145 0.1065 0.114 Uiso 1 1 calc R
C9 C 0.2454(16) 0.9369(7) 0.0439(5) 0.096(4) Uani 1 1 d .
H9A H 0.2631 0.9658 0.0788 0.115 Uiso 1 1 calc R
H9B H 0.2046 0.9865 0.0195 0.115 Uiso 1 1 calc R
C10 C 0.3905(15) 0.9047(8) 0.0274(4) 0.094(4) Uani 1 1 d .
H10A H 0.4607 0.9576 0.0320 0.113 Uiso 1 1 calc R
H10B H 0.3772 0.8880 -0.0100 0.113 Uiso 1 1 calc R
C11 C 0.7498(13) 0.5758(9) 0.3502(6) 0.107(4) Uani 1 1 d .
H11A H 0.6865 0.5929 0.3771 0.129 Uiso 1 1 calc R
H11B H 0.7236 0.6168 0.3196 0.129 Uiso 1 1 calc R
C12 C 0.7253(10) 0.4807(8) 0.3358(4) 0.079(3) Uani 1 1 d .
H12A H 0.6229 0.4737 0.3206 0.095 Uiso 1 1 calc R
H12B H 0.7392 0.4411 0.3675 0.095 Uiso 1 1 calc R
C13 C 0.8205(9) 0.3423(6) 0.2955(3) 0.059(2) Uani 1 1 d .
H13A H 0.7202 0.3200 0.2850 0.070 Uiso 1 1 calc R
H13B H 0.8523 0.3168 0.3305 0.070 Uiso 1 1 calc R
C14 C 0.9203(9) 0.3047(6) 0.2571(3) 0.059(2) Uani 1 1 d .
H14A H 0.8787 0.2450 0.2422 0.071 Uiso 1 1 calc R
H14B H 0.9205 0.3506 0.2283 0.071 Uiso 1 1 calc R
C15 C 1.0757(9) 0.2865(5) 0.2791(3) 0.0526(19) Uani 1 1 d .
H15A H 1.1243 0.2534 0.2522 0.063 Uiso 1 1 calc R
H15B H 1.0742 0.2425 0.3088 0.063 Uiso 1 1 calc R
C16 C 1.2277(9) 0.4417(5) 0.2402(3) 0.0467(17) Uani 1 1 d .
H16A H 1.3204 0.4166 0.2303 0.056 Uiso 1 1 calc R
H16B H 1.1497 0.4264 0.2121 0.056 Uiso 1 1 calc R
C17 C 1.2389(8) 0.5480(5) 0.2472(3) 0.0460(16) Uani 1 1 d .
H17A H 1.3155 0.5630 0.2758 0.055 Uiso 1 1 calc R
H17B H 1.2665 0.5772 0.2149 0.055 Uiso 1 1 calc R
C18 C 1.1087(8) 0.6877(5) 0.2739(3) 0.0427(16) Uani 1 1 d .
H18A H 1.1303 0.7255 0.2435 0.051 Uiso 1 1 calc R
H18B H 1.1899 0.6964 0.3017 0.051 Uiso 1 1 calc R
C19 C 0.9674(9) 0.7242(6) 0.2930(3) 0.0519(19) Uani 1 1 d .
H19A H 0.9559 0.7915 0.2832 0.062 Uiso 1 1 calc R
H19B H 0.8849 0.6894 0.2741 0.062 Uiso 1 1 calc R
C20 C 0.9562(11) 0.7158(6) 0.3501(3) 0.061(2) Uani 1 1 d .
H20A H 0.8690 0.7512 0.3579 0.073 Uiso 1 1 calc R
H20B H 1.0418 0.7474 0.3689 0.073 Uiso 1 1 calc R
Cu1 Cu 0.24781(9) 0.73636(6) 0.07161(3) 0.0391(3) Uani 1 1 d .
Cu2 Cu 1.02680(9) 0.50083(6) 0.31649(3) 0.0376(3) Uani 1 1 d .
F1 F 0.5761(7) 0.5313(8) 0.2163(2) 0.141(4) Uani 1 1 d .
F2 F 0.5708(15) 0.6275(7) 0.1465(3) 0.207(7) Uani 1 1 d .
F3 F 0.6951(7) 0.5308(6) 0.10789(19) 0.099(2) Uani 1 1 d .
F4 F 0.4951(9) 0.4853(9) 0.1340(3) 0.184(6) Uani 1 1 d .
F5 F 0.6944(12) 0.4322(5) 0.1775(3) 0.147(4) Uani 1 1 d .
F6 F 0.7800(8) 0.5712(6) 0.1886(2) 0.135(4) Uani 1 1 d .
F7 F -0.0311(12) 0.1643(8) 0.0661(2) 0.167(5) Uani 1 1 d .
F8 F -0.0734(16) 0.2987(14) 0.1004(6) 0.302(11) Uani 1 1 d .
F9 F 0.1910(14) 0.1847(8) 0.0840(5) 0.194(5) Uani 1 1 d .
F10 F 0.0536(8) 0.1948(6) 0.1473(2) 0.114(3) Uani 1 1 d .
F11 F 0.0661(8) 0.3015(5) 0.0413(2) 0.106(2) Uani 1 1 d .
F12 F 0.1741(11) 0.3163(6) 0.1214(3) 0.145(4) Uani 1 1 d .
N1 N 0.2342(9) 0.6205(6) 0.0239(3) 0.073(2) Uani 1 1 d .
H1N H 0.1715 0.6361 -0.0054 0.088 Uiso 1 1 calc R
N2 N 0.1330(9) 0.8588(7) 0.0454(2) 0.076(3) Uani 1 1 d .
H2N H 0.0953 0.8474 0.0112 0.092 Uiso 1 1 calc R
N3 N 0.8212(7) 0.4440(5) 0.2977(2) 0.0539(16) Uani 1 1 d .
H3N H 0.7854 0.4664 0.2649 0.065 Uiso 1 1 calc R
N4 N 1.0988(6) 0.5876(4) 0.2591(2) 0.0389(13) Uani 1 1 d .
H4N H 1.0328 0.5824 0.2294 0.047 Uiso 1 1 calc R
P1 P 0.6354(2) 0.53130(13) 0.16164(7) 0.0410(4) Uani 1 1 d .
P2 P 0.0631(2) 0.24705(19) 0.09461(8) 0.0599(6) Uani 1 1 d .
S1 S 0.4653(2) 0.80260(19) 0.06499(7) 0.0632(6) Uani 1 1 d .
S2 S 0.1068(2) 0.66608(16) 0.12603(7) 0.0537(5) Uani 1 1 d .
S3 S 0.9451(3) 0.59749(16) 0.37620(8) 0.0626(6) Uani 1 1 d .
S4 S 1.18762(18) 0.38667(12) 0.30131(6) 0.0378(4) Uani 1 1 d .

loop_
_atom_site_aniso_label
_atom_site_aniso_U_11
_atom_site_aniso_U_22
_atom_site_aniso_U_33
_atom_site_aniso_U_23
_atom_site_aniso_U_13
_atom_site_aniso_U_12
C1 0.078(7) 0.155(12) 0.075(7) -0.013(7) 0.044(6) -0.013(8)
C2 0.054(6) 0.197(14) 0.055(6) -0.019(8) 0.014(5) 0.011(7)
C3 0.090(7) 0.116(9) 0.041(5) -0.026(5) -0.009(5) 0.016(7)
C4 0.095(8) 0.061(6) 0.085(7) 0.020(5) 0.003(6) 0.026(5)
C5 0.083(7) 0.098(8) 0.098(8) -0.036(7) 0.025(6) -0.044(6)
C6 0.054(6) 0.106(9) 0.108(9) 0.024(7) 0.008(6) 0.008(6)
C7 0.103(8) 0.075(7) 0.062(6) -0.019(5) 0.015(5) 0.001(6)
C8 0.091(8) 0.106(9) 0.079(7) -0.023(6) -0.027(6) 0.049(7)
C9 0.156(12) 0.052(6) 0.077(7) 0.012(5) -0.004(7) -0.015(7)
C10 0.156(12) 0.071(6) 0.064(6) 0.012(5) 0.049(7) -0.030(7)
C11 0.077(7) 0.096(9) 0.159(12) -0.043(9) 0.055(8) -0.003(6)
C12 0.052(5) 0.113(9) 0.071(6) -0.022(6) 0.004(4) 0.008(5)
C13 0.050(5) 0.070(5) 0.052(5) -0.001(4) -0.011(4) -0.009(4)
C14 0.061(5) 0.054(5) 0.057(5) -0.008(4) -0.013(4) -0.003(4)
C15 0.063(5) 0.040(4) 0.053(4) -0.010(3) -0.003(4) -0.001(3)
C16 0.059(5) 0.046(4) 0.036(4) 0.002(3) 0.011(3) 0.013(3)
C17 0.051(4) 0.048(4) 0.038(4) 0.000(3) 0.002(3) 0.006(3)
C18 0.053(4) 0.038(4) 0.036(3) -0.002(3) -0.004(3) 0.002(3)
C19 0.059(5) 0.047(4) 0.048(4) -0.009(3) -0.002(4) 0.012(4)
C20 0.079(6) 0.054(5) 0.049(5) -0.014(4) 0.002(4) 0.019(4)
Cu1 0.0379(5) 0.0499(5) 0.0279(4) 0.0043(3) -0.0031(3) -0.0066(4)
Cu2 0.0464(5) 0.0376(5) 0.0282(4) -0.0014(3) 0.0007(3) 0.0064(3)
F1 0.067(4) 0.301(12) 0.055(3) 0.030(5) 0.015(3) 0.037(5)
F2 0.367(16) 0.147(8) 0.090(5) -0.011(5) -0.050(7) 0.186(10)
F3 0.080(4) 0.178(7) 0.036(3) 0.003(3) -0.005(2) -0.011(4)
F4 0.111(6) 0.331(14) 0.096(5) 0.071(7) -0.051(5) -0.126(8)
F5 0.269(11) 0.066(4) 0.092(5) 0.007(4) -0.045(6) 0.041(6)
F6 0.128(6) 0.205(8) 0.060(3) 0.035(4) -0.041(4) -0.110(6)
F7 0.226(10) 0.222(10) 0.042(3) 0.023(5) -0.035(5) -0.143(9)
F8 0.226(13) 0.46(2) 0.247(14) 0.184(16) 0.136(12) 0.254(16)
F9 0.202(11) 0.139(8) 0.260(14) -0.015(9) 0.107(10) 0.036(8)
F10 0.122(5) 0.170(7) 0.042(3) 0.028(4) -0.024(3) -0.062(5)
F11 0.141(6) 0.122(5) 0.046(3) 0.018(3) -0.029(3) -0.043(5)
F12 0.213(9) 0.120(6) 0.081(5) 0.021(4) -0.072(5) -0.075(6)
N1 0.086(6) 0.075(5) 0.049(4) -0.013(4) -0.030(4) 0.020(4)
N2 0.079(5) 0.122(7) 0.024(3) -0.005(4) -0.013(3) 0.041(5)
N3 0.043(3) 0.075(5) 0.041(3) 0.005(3) -0.008(3) 0.010(3)
N4 0.049(3) 0.041(3) 0.024(3) -0.001(2) -0.006(2) 0.007(3)
P1 0.0401(9) 0.0432(10) 0.0372(9) 0.0054(8) -0.0069(7) 0.0002(8)
P2 0.0547(12) 0.0912(17) 0.0301(10) 0.0011(10) -0.0112(9) -0.0116(11)
S1 0.0484(11) 0.1028(18) 0.0362(10) 0.0101(10) -0.0048(8) -0.0298(11)
S2 0.0558(12) 0.0668(13) 0.0377(10) 0.0103(9) 0.0025(8) -0.0148(9)
S3 0.0919(17) 0.0577(12) 0.0414(10) -0.0118(9) 0.0218(10) 0.0024(11)
S4 0.0429(9) 0.0371(9) 0.0317(8) 0.0018(6) -0.0037(7) 0.0072(7)

loop_
_atom_type_symbol
_atom_type_description
_atom_type_scat_dispersion_real
_atom_type_scat_dispersion_imag
_atom_type_scat_source
C C 0.0033 0.0016 'International Tables Vol C Tables 4.2.6.8 and 6.1.1.4'
H H 0.0000 0.0000 'International Tables Vol C Tables 4.2.6.8 and 6.1.1.4'
N N 0.0061 0.0033 'International Tables Vol C Tables 4.2.6.8 and 6.1.1.4'
F F 0.0171 0.0103 'International Tables Vol C Tables 4.2.6.8 and 6.1.1.4'
P P 0.1023 0.0942 'International Tables Vol C Tables 4.2.6.8 and 6.1.1.4'
S S 0.1246 0.1234 'International Tables Vol C Tables 4.2.6.8 and 6.1.1.4'
Cu Cu 0.3201 1.2651 'International Tables Vol C Tables 4.2.6.8 and 6.1.1.4'

loop_
_geom_angle_atom_site_label_1
_geom_angle_atom_site_label_2
_geom_angle_atom_site_label_3
_geom_angle
C2 C1 S1 119.0(8)
C2 C1 H1A 107.6
S1 C1 H1A 107.6
C2 C1 H1B 107.6
S1 C1 H1B 107.6
H1A C1 H1B 107.0
C1 C2 C3 120.2(10)
C1 C2 H2A 107.3
C3 C2 H2A 107.3
C1 C2 H2B 107.3
C3 C2 H2B 107.3
H2A C2 H2B 106.9
N1 C3 C2 113.6(10)
N1 C3 H3A 108.9
C2 C3 H3A 108.9
N1 C3 H3B 108.9
C2 C3 H3B 108.9
H3A C3 H3B 107.7
C5 C4 N1 109.1(8)
C5 C4 H4A 109.9
N1 C4 H4A 109.9
C5 C4 H4B 109.9
N1 C4 H4B 109.9
H4A C4 H4B 108.3
C4 C5 S2 112.0(7)
C4 C5 H5A 109.2
S2 C5 H5A 109.2
C4 C5 H5B 109.2
S2 C5 H5B 109.2
H5A C5 H5B 107.9
C7 C6 S2 116.5(8)
C7 C6 H6A 108.2
S2 C6 H6A 108.2
C7 C6 H6B 108.2
S2 C6 H6B 108.2
H6A C6 H6B 107.3
C6 C7 C8 121.4(10)
C6 C7 H7A 107.0
C8 C7 H7A 107.0
C6 C7 H7B 107.0
C8 C7 H7B 107.0
H7A C7 H7B 106.7
N2 C8 C7 107.8(9)
N2 C8 H8A 110.2
C7 C8 H8A 110.2
N2 C8 H8B 110.2
C7 C8 H8B 110.2
H8A C8 H8B 108.5
N2 C9 C10 114.7(9)
N2 C9 H9A 108.6
C10 C9 H9A 108.6
N2 C9 H9B 108.6
C10 C9 H9B 108.6
H9A C9 H9B 107.6
C9 C10 S1 112.3(6)
C9 C10 H10A 109.1
S1 C10 H10A 109.1
C9 C10 H10B 109.1
S1 C10 H10B 109.1
H10A C10 H10B 107.9
C12 C11 S3 111.7(9)
C12 C11 H11A 109.3
S3 C11 H11A 109.3
C12 C11 H11B 109.3
S3 C11 H11B 109.3
H11A C11 H11B 107.9
C11 C12 N3 114.7(9)
C11 C12 H12A 108.6
N3 C12 H12A 108.6
C11 C12 H12B 108.6
N3 C12 H12B 108.6
H12A C12 H12B 107.6
N3 C13 C14 111.9(7)
N3 C13 H13A 109.2
C14 C13 H13A 109.2
N3 C13 H13B 109.2
C14 C13 H13B 109.2
H13A C13 H13B 107.9
C15 C14 C13 115.8(7)
C15 C14 H14A 108.3
C13 C14 H14A 108.3
C15 C14 H14B 108.3
C13 C14 H14B 108.3
H14A C14 H14B 107.4
C14 C15 S4 118.3(6)
C14 C15 H15A 107.7
S4 C15 H15A 107.7
C14 C15 H15B 107.7
S4 C15 H15B 107.7
H15A C15 H15B 107.1
C17 C16 S4 109.7(5)
C17 C16 H16A 109.7
S4 C16 H16A 109.7
C17 C16 H16B 109.7
S4 C16 H16B 109.7
H16A C16 H16B 108.2
N4 C17 C16 110.6(6)
N4 C17 H17A 109.5
C16 C17 H17A 109.5
N4 C17 H17B 109.5
C16 C17 H17B 109.5
H17A C17 H17B 108.1
N4 C18 C19 112.1(6)
N4 C18 H18A 109.2
C19 C18 H18A 109.2
N4 C18 H18B 109.2
C19 C18 H18B 109.2
H18A C18 H18B 107.9
C20 C19 C18 116.5(7)
C20 C19 H19A 108.2
C18 C19 H19A 108.2
C20 C19 H19B 108.2
C18 C19 H19B 108.2
H19A C19 H19B 107.3
C19 C20 S3 117.0(6)
C19 C20 H20A 108.0
S3 C20 H20A 108.0
C19 C20 H20B 108.0
S3 C20 H20B 108.0
H20A C20 H20B 107.3
N1 Cu1 N2 118.1(3)
N1 Cu1 S1 106.5(3)
N2 Cu1 S1 93.2(3)
N1 Cu1 S2 91.3(3)
N2 Cu1 S2 104.9(2)
S1 Cu1 S2 144.96(8)
N3 Cu2 N4 114.7(2)
N3 Cu2 S3 91.5(2)
N4 Cu2 S3 106.70(16)
N3 Cu2 S4 106.7(2)
N4 Cu2 S4 91.61(16)
S3 Cu2 S4 146.10(8)
C3 N1 C4 111.5(8)
C3 N1 Cu1 114.6(7)
C4 N1 Cu1 109.5(6)
C3 N1 H1N 107.0
C4 N1 H1N 107.0
Cu1 N1 H1N 107.0
C8 N2 C9 111.0(10)
C8 N2 Cu1 118.9(7)
C9 N2 Cu1 106.5(6)
C8 N2 H2N 106.6
C9 N2 H2N 106.6
Cu1 N2 H2N 106.6
C13 N3 C12 111.9(7)
C13 N3 Cu2 113.4(5)
C12 N3 Cu2 108.0(5)
C13 N3 H3N 107.8
C12 N3 H3N 107.8
Cu2 N3 H3N 107.8
C18 N4 C17 113.0(6)
C18 N4 Cu2 113.5(4)
C17 N4 Cu2 106.4(4)
C18 N4 H4N 107.9
C17 N4 H4N 107.9
Cu2 N4 H4N 107.9
F2 P1 F6 94.9(6)
F2 P1 F5 177.6(8)
F6 P1 F5 87.1(5)
F2 P1 F3 86.7(5)
F6 P1 F3 91.6(4)
F5 P1 F3 94.7(5)
F2 P1 F4 88.4(7)
F6 P1 F4 176.4(7)
F5 P1 F4 89.6(6)
F3 P1 F4 87.1(4)
F2 P1 F1 93.7(5)
F6 P1 F1 88.0(4)
F5 P1 F1 84.9(5)
F3 P1 F1 179.5(4)
F4 P1 F1 93.2(5)
F8 P2 F12 100.1(10)
F8 P2 F9 172.3(11)
F12 P2 F9 87.6(7)
F8 P2 F10 90.7(6)
F12 P2 F10 90.6(4)
F9 P2 F10 90.3(6)
F8 P2 F11 87.0(6)
F12 P2 F11 90.3(4)
F9 P2 F11 92.0(6)
F10 P2 F11 177.6(5)
F8 P2 F7 88.9(10)
F12 P2 F7 171.0(7)
F9 P2 F7 83.5(7)
F10 P2 F7 88.5(4)
F11 P2 F7 90.9(3)
C1 S1 C10 102.3(6)
C1 S1 Cu1 103.3(4)
C10 S1 Cu1 94.6(4)
C5 S2 C6 99.7(6)
C5 S2 Cu1 95.4(4)
C6 S2 Cu1 103.6(4)
C20 S3 C11 96.3(5)
C20 S3 Cu2 105.5(3)
C11 S3 Cu2 92.2(4)
C15 S4 C16 102.9(4)
C15 S4 Cu2 104.5(3)
C16 S4 Cu2 92.7(2)

loop_
_geom_bond_atom_site_label_1
_geom_bond_atom_site_label_2
_geom_bond_distance
C1 C2 1.417(16)
C1 S1 1.812(11)
C1 H1A 0.9900
C1 H1B 0.9900
C2 C3 1.493(17)
C2 H2A 0.9900
C2 H2B 0.9900
C3 N1 1.392(13)
C3 H3A 0.9900
C3 H3B 0.9900
C4 C5 1.533(14)
C4 N1 1.580(13)
C4 H4A 0.9900
C4 H4B 0.9900
C5 S2 1.786(10)
C5 H5A 0.9900
C5 H5B 0.9900
C6 C7 1.452(14)
C6 S2 1.873(10)
C6 H6A 0.9900
C6 H6B 0.9900
C7 C8 1.499(16)
C7 H7A 0.9900
C7 H7B 0.9900
C8 N2 1.420(13)
C8 H8A 0.9900
C8 H8B 0.9900
C9 N2 1.523(14)
C9 C10 1.525(17)
C9 H9A 0.9900
C9 H9B 0.9900
C10 S1 1.835(12)
C10 H10A 0.9900
C10 H10B 0.9900
C11 C12 1.410(15)
C11 S3 1.883(13)
C11 H11A 0.9900
C11 H11B 0.9900
C12 N3 1.493(11)
C12 H12A 0.9900
C12 H12B 0.9900
C13 N3 1.442(11)
C13 C14 1.527(12)
C13 H13A 0.9900
C13 H13B 0.9900
C14 C15 1.509(11)
C14 H14A 0.9900
C14 H14B 0.9900
C15 S4 1.812(7)
C15 H15A 0.9900
C15 H15B 0.9900
C16 C17 1.519(10)
C16 S4 1.837(7)
C16 H16A 0.9900
C16 H16B 0.9900
C17 N4 1.478(9)
C17 H17A 0.9900
C17 H17B 0.9900
C18 N4 1.468(8)
C18 C19 1.540(10)
C18 H18A 0.9900
C18 H18B 0.9900
C19 C20 1.498(11)
C19 H19A 0.9900
C19 H19B 0.9900
C20 S3 1.814(9)
C20 H20A 0.9900
C20 H20B 0.9900
Cu1 N1 2.049(7)
Cu1 N2 2.106(8)
Cu1 S1 2.247(2)
Cu1 S2 2.257(2)
Cu2 N3 2.075(7)
Cu2 N4 2.093(6)
Cu2 S3 2.258(2)
Cu2 S4 2.2627(19)
F1 P1 1.574(6)
F2 P1 1.522(7)
F3 P1 1.554(6)
F4 P1 1.555(7)
F5 P1 1.545(6)
F6 P1 1.546(6)
F7 P2 1.593(7)
F8 P2 1.483(9)
F9 P2 1.527(10)
F10 P2 1.562(6)
F11 P2 1.584(6)
F12 P2 1.530(7)
N1 H1N 0.9300
N2 H2N 0.9300
N3 H3N 0.9300
N4 H4N 0.9300
